data_1538719
loop_
_publ_author_name
'Kjekshus, A.'
'Rakke, T.'
'Andresen, A.F.'

_publ_section_title
;
 Pyrite-like phases in the Rh-Te system
;
_journal_name_full 'Acta Chemica Scandinavica, Series A: (28,1974-)'
_journal_page_first 209
_journal_page_last 217
_journal_volume 32
_journal_year 1978
_chemical_formula_sum 'Rh Te2'
_space_group_IT_number 164
_symmetry_space_group_name_Hall '-P 3 2"'
_symmetry_space_group_name_H-M 'P -3 m 1'
_cell_angle_alpha 90
_cell_angle_beta 90
_cell_angle_gamma 120
_cell_formula_units_Z 1
_cell_length_a 3.93
_cell_length_b 3.93
_cell_length_c 5.442
_cell_volume 72.790
_citation_journal_id_ASTM ACAPCT
_cod_data_source_file Kjekshus_ACAPCT_1978_1654.cif
_cod_data_source_block Rh1Te2
_cod_original_cell_volume 72.79043
_cod_original_formula_sum 'Rh1 Te2'
_cod_database_code 1538719

loop_
_symmetry_equiv_pos_as_xyz
x,y,z
-y,x-y,z
-x+y,-x,z
y,x,-z
-x,-x+y,-z
x-y,-y,-z
-x,-y,-z
y,-x+y,-z
x-y,x,-z
-y,-x,z
x,x-y,z
-x+y,y,z

loop_
_atom_site_label
_atom_site_type_symbol
_atom_site_fract_x
_atom_site_fract_y
_atom_site_fract_z
_atom_site_occupancy
_atom_site_U_iso_or_equiv
Rh1 Rh 0 0 0 1 0.0
Te1 Te 0.3333 0.6667 0.25 1 0.0
